data_7006822
loop_
_publ_author_name
'Han, Huayun'
'Song, Yinglin'
'Hou, Hongwei'
'Fan, Yaoting'
'Zhu, Yu'

_publ_section_title
;
 A series of metal-organic polymers assembled from MCl2 (M = Zn, Cd,
 Co, Cu): structures, third-order nonlinear optical and fluorescent
 properties.
;
_journal_issue 16
_journal_name_full 'Dalton transactions (Cambridge, England : 2003)'
_journal_page_first 1972
_journal_page_last 1980
_journal_paper_doi 10.1039/b514431k
_journal_year 2006
_chemical_formula_sum 'C28 H32 Cl2 Co F4 N12 O4'
_chemical_formula_weight 806.49
_chemical_name_systematic
;
?
;
_space_group_IT_number 15
_symmetry_cell_setting monoclinic
_symmetry_space_group_name_Hall '-C 2yc'
_symmetry_space_group_name_H-M 'C 1 2/c 1'
_atom_sites_solution_hydrogens geom
_atom_sites_solution_primary direct
_atom_sites_solution_secondary difmap
_audit_creation_method SHELXL-97
_cell_angle_alpha 90.00
_cell_angle_beta 122.26(3)
_cell_angle_gamma 90.00
_cell_formula_units_Z 4
_cell_length_a 22.876(5)
_cell_length_b 9.3066(19)
_cell_length_c 20.258(4)
_cell_measurement_reflns_used 289
_cell_measurement_temperature 291(2)
_cell_measurement_theta_max 25.1
_cell_measurement_theta_min 2
_cell_volume 3647.1(18)
_computing_cell_refinement raxis
_computing_data_collection raxis
_computing_data_reduction raxis
_computing_molecular_graphics texsan
_computing_publication_material texsan
_computing_structure_refinement 'SHELXL-97 (Sheldrick, 1997)'
_computing_structure_solution 'SHELXS-97 (Sheldrick, 1990)'
_diffrn_ambient_temperature 291(2)
_diffrn_measured_fraction_theta_full 0.844
_diffrn_measured_fraction_theta_max 0.844
_diffrn_measurement_device_type R-AXIS-IV
_diffrn_measurement_method 'Oscillation frames'
_diffrn_radiation_monochromator graphite
_diffrn_radiation_source 'fine-focus sealed tube'
_diffrn_radiation_type MoK\a
_diffrn_radiation_wavelength 0.71073
_diffrn_reflns_av_R_equivalents 0.0680
_diffrn_reflns_av_sigmaI/netI 0.0989
_diffrn_reflns_limit_h_max 10
_diffrn_reflns_limit_h_min -27
_diffrn_reflns_limit_k_max 9
_diffrn_reflns_limit_k_min -10
_diffrn_reflns_limit_l_max 24
_diffrn_reflns_limit_l_min -20
_diffrn_reflns_number 4494
_diffrn_reflns_theta_full 25.00
_diffrn_reflns_theta_max 25.00
_diffrn_reflns_theta_min 2.11
_exptl_absorpt_coefficient_mu 0.689
_exptl_absorpt_correction_T_max 0.8745
_exptl_absorpt_correction_T_min 0.8632
_exptl_absorpt_correction_type multi-scan
_exptl_absorpt_process_details
;
R-AXIS Data Processing Software Version4.0(OCT 21.1996)
;
_exptl_crystal_colour res
_exptl_crystal_density_diffrn 1.469
_exptl_crystal_density_method 'not measured'
_exptl_crystal_description prismatic
_exptl_crystal_F_000 1652
_exptl_crystal_size_max 0.22
_exptl_crystal_size_mid 0.20
_exptl_crystal_size_min 0.20
_refine_diff_density_max 0.416
_refine_diff_density_min -0.531
_refine_diff_density_rms 0.071
_refine_ls_extinction_method none
_refine_ls_goodness_of_fit_ref 1.003
_refine_ls_hydrogen_treatment mixed
_refine_ls_matrix_type full
_refine_ls_number_parameters 238
_refine_ls_number_reflns 2710
_refine_ls_number_restraints 0
_refine_ls_restrained_S_all 1.003
_refine_ls_R_factor_all 0.0959
_refine_ls_R_factor_gt 0.0544
_refine_ls_shift/su_max 0.000
_refine_ls_shift/su_mean 0.000
_refine_ls_structure_factor_coef Fsqd
_refine_ls_weighting_details 'calc w=1/[\s^2^(Fo^2^)+(0.0727P)^2^+0.0000P] where P=(Fo^2^+2Fc^2^)/3'
_refine_ls_weighting_scheme calc
_refine_ls_wR_factor_gt 0.1306
_refine_ls_wR_factor_ref 0.1428
_reflns_number_gt 1903
_reflns_number_total 2710
_reflns_threshold_expression >2sigma(I)
_cod_data_source_file b514431k.txt
_cod_data_source_block polymer_3
_cod_depositor_comments
;
The following automatic conversions were performed:
'_symmetry_cell_setting' value 'Monoclinic' changed to 'monoclinic'
according to '/home/saulius/struct/CIF-dictionaries/cif_core.dic'
dictionary named 'cif_core.dic' version 2.4.1 from 2010-06-29.

Automatic conversion script
Id: cif_fix_enum 1527 2010-12-29 10:47:43Z saulius 
;
_cod_original_cell_volume 3646.9(13)
_cod_original_sg_symbol_H-M C2/c
_cod_database_code 7006822

loop_
_symmetry_equiv_pos_as_xyz
'x, y, z'
'-x, y, -z+1/2'
'x+1/2, y+1/2, z'
'-x+1/2, y+1/2, -z+1/2'
'-x, -y, -z'
'x, -y, z-1/2'
'-x+1/2, -y+1/2, -z'
'x+1/2, -y+1/2, z-1/2'

loop_
_atom_site_label
_atom_site_type_symbol
_atom_site_fract_x
_atom_site_fract_y
_atom_site_fract_z
_atom_site_U_iso_or_equiv
_atom_site_adp_type
_atom_site_occupancy
_atom_site_symmetry_multiplicity
_atom_site_calc_flag
_atom_site_refinement_flags
_atom_site_disorder_assembly
_atom_site_disorder_group
Co1 Co 0.7500 0.7500 0.0000 0.0368(3) Uani 1 2 d S . .
Cl1 Cl 0.68638(6) 0.52690(14) -0.00080(7) 0.0495(4) Uani 1 1 d . . .
O1 O 0.78585(16) 0.2663(5) -0.1941(2) 0.0542(10) Uani 1 1 d . . .
O2 O 0.8516(5) 0.3032(11) 0.1427(4) 0.194(3) Uani 1 1 d . . .
H2 H 0.8482 0.2577 0.1061 0.291 Uiso 1 1 calc R . .
F1 F 1.00281(14) 0.2029(3) -0.0686(2) 0.0783(11) Uani 1 1 d . . .
F2 F 0.9703(2) -0.2796(4) -0.1428(3) 0.0975(13) Uani 1 1 d . . .
N1 N 0.80961(18) 0.6228(4) -0.0327(2) 0.0426(10) Uani 1 1 d . . .
N2 N 0.8961(2) 0.5628(5) -0.0487(3) 0.0579(12) Uani 1 1 d . . .
N3 N 0.85990(19) 0.4448(4) -0.0516(2) 0.0442(10) Uani 1 1 d . . .
N4 N 0.9248(2) 0.2889(6) -0.2616(3) 0.0676(15) Uani 1 1 d . . .
N5 N 0.87085(18) 0.3342(4) -0.2560(2) 0.0417(10) Uani 1 1 d . . .
N6 N 0.82543(19) 0.2799(4) -0.3790(2) 0.0433(10) Uani 1 1 d . . .
C1 C 0.8643(2) 0.6668(6) -0.0366(3) 0.0516(13) Uani 1 1 d . . .
H1A H 0.8780 0.7624 -0.0312 0.062 Uiso 1 1 calc R . .
C2 C 0.8084(2) 0.4838(6) -0.0428(3) 0.0461(12) Uani 1 1 d . . .
H2A H 0.7763 0.4213 -0.0437 0.055 Uiso 1 1 calc R . .
C3 C 0.8817(3) 0.3025(6) -0.0607(3) 0.0483(13) Uani 1 1 d . . .
H3A H 0.8630 0.2310 -0.0422 0.058 Uiso 1 1 calc R . .
H3B H 0.9317 0.2969 -0.0281 0.058 Uiso 1 1 calc R . .
C4 C 0.8591(2) 0.2656(5) -0.1449(3) 0.0439(12) Uani 1 1 d . . .
C5 C 0.8892(2) 0.1163(5) -0.1442(3) 0.0404(12) Uani 1 1 d . . .
C6 C 0.9592(2) 0.0912(6) -0.1064(3) 0.0486(13) Uani 1 1 d . . .
C7 C 0.9874(3) -0.0377(6) -0.1051(3) 0.0578(15) Uani 1 1 d . . .
H7A H 1.0350 -0.0491 -0.0792 0.069 Uiso 1 1 calc R . .
C8 C 0.9442(3) -0.1493(6) -0.1426(3) 0.0598(15) Uani 1 1 d . . .
C9 C 0.8730(3) -0.1334(6) -0.1821(3) 0.0635(16) Uani 1 1 d . . .
H9A H 0.8436 -0.2107 -0.2075 0.076 Uiso 1 1 calc R . .
C10 C 0.8475(2) -0.0006(6) -0.1824(3) 0.0531(14) Uani 1 1 d . . .
H10A H 0.7998 0.0117 -0.2096 0.064 Uiso 1 1 calc R . .
C11 C 0.8826(2) 0.3795(5) -0.1811(3) 0.0463(13) Uani 1 1 d . . .
H11A H 0.8576 0.4681 -0.1881 0.056 Uiso 1 1 calc R . .
H11B H 0.9314 0.3986 -0.1454 0.056 Uiso 1 1 calc R . .
C12 C 0.8128(2) 0.3271(5) -0.3268(3) 0.0435(12) Uani 1 1 d . . .
H12A H 0.7692 0.3522 -0.3375 0.052 Uiso 1 1 calc R . .
C13 C 0.8952(3) 0.2574(7) -0.3356(3) 0.0664(17) Uani 1 1 d . . .
H13A H 0.9196 0.2226 -0.3570 0.080 Uiso 1 1 calc R . .
C14 C 0.7859(2) 0.3275(6) 0.1292(3) 0.0509(15) Uani 1 1 d . . .
H14A H 0.7886 0.4005 0.1642 0.076 Uiso 1 1 calc R . .
H14B H 0.7686 0.2402 0.1379 0.076 Uiso 1 1 calc R . .
H14C H 0.7554 0.3586 0.0763 0.076 Uiso 1 1 calc R . .
H1E H 0.769(4) 0.194(10) -0.180(6) 0.18(4) Uiso 1 1 d . . .

loop_
_atom_site_aniso_label
_atom_site_aniso_U_11
_atom_site_aniso_U_22
_atom_site_aniso_U_33
_atom_site_aniso_U_23
_atom_site_aniso_U_13
_atom_site_aniso_U_12
Co1 0.0404(5) 0.0412(6) 0.0329(5) -0.0022(5) 0.0225(4) 0.0006(4)
Cl1 0.0504(7) 0.0470(8) 0.0549(8) -0.0014(6) 0.0307(6) -0.0040(6)
O1 0.0387(18) 0.072(3) 0.046(2) 0.005(2) 0.0191(17) 0.0106(18)
O2 0.282(10) 0.157(8) 0.130(6) 0.013(5) 0.101(7) -0.004(7)
F1 0.0404(16) 0.070(2) 0.098(3) -0.0284(19) 0.0189(16) -0.0054(15)
F2 0.111(3) 0.056(2) 0.113(3) -0.007(2) 0.051(3) 0.0279(19)
N1 0.046(2) 0.048(3) 0.044(2) -0.008(2) 0.030(2) -0.0014(19)
N2 0.052(2) 0.055(3) 0.073(3) -0.022(3) 0.037(2) -0.007(2)
N3 0.053(2) 0.047(3) 0.040(2) -0.005(2) 0.029(2) 0.003(2)
N4 0.043(2) 0.118(5) 0.043(3) -0.007(3) 0.024(2) 0.005(2)
N5 0.043(2) 0.050(3) 0.035(2) -0.002(2) 0.0226(19) 0.0008(19)
N6 0.050(2) 0.052(3) 0.036(2) 0.000(2) 0.028(2) 0.0021(18)
C1 0.051(3) 0.049(3) 0.060(3) -0.013(3) 0.033(3) -0.004(3)
C2 0.059(3) 0.049(3) 0.048(3) 0.000(3) 0.040(3) 0.007(2)
C3 0.054(3) 0.052(3) 0.036(3) 0.000(2) 0.022(2) 0.016(2)
C4 0.042(3) 0.053(3) 0.036(3) -0.004(3) 0.020(2) 0.006(2)
C5 0.039(3) 0.047(3) 0.032(3) -0.002(2) 0.017(2) 0.004(2)
C6 0.041(3) 0.048(3) 0.046(3) -0.013(3) 0.015(2) -0.011(2)
C7 0.046(3) 0.056(4) 0.059(4) -0.002(3) 0.020(3) 0.009(3)
C8 0.063(3) 0.051(4) 0.062(4) -0.002(3) 0.031(3) 0.013(3)
C9 0.061(3) 0.049(4) 0.067(4) -0.013(3) 0.025(3) -0.007(3)
C10 0.049(3) 0.060(4) 0.046(3) -0.005(3) 0.022(2) -0.007(3)
C11 0.054(3) 0.047(3) 0.037(3) -0.006(2) 0.023(2) 0.000(2)
C12 0.035(2) 0.054(3) 0.039(3) 0.005(2) 0.019(2) 0.012(2)
C13 0.051(3) 0.108(5) 0.043(3) -0.006(4) 0.027(3) 0.017(3)
C14 0.039(3) 0.056(3) 0.063(4) 0.034(3) 0.030(3) 0.010(2)

loop_
_atom_type_symbol
_atom_type_description
_atom_type_scat_dispersion_real
_atom_type_scat_dispersion_imag
_atom_type_scat_source
C C 0.0033 0.0016 'International Tables Vol C Tables 4.2.6.8 and 6.1.1.4'
H H 0.0000 0.0000 'International Tables Vol C Tables 4.2.6.8 and 6.1.1.4'
N N 0.0061 0.0033 'International Tables Vol C Tables 4.2.6.8 and 6.1.1.4'
O O 0.0106 0.0060 'International Tables Vol C Tables 4.2.6.8 and 6.1.1.4'
F F 0.0171 0.0103 'International Tables Vol C Tables 4.2.6.8 and 6.1.1.4'
Cl Cl 0.1484 0.1585 'International Tables Vol C Tables 4.2.6.8 and 6.1.1.4'
Co Co 0.3494 0.9721 'International Tables Vol C Tables 4.2.6.8 and 6.1.1.4'

loop_
_geom_angle_atom_site_label_1
_geom_angle_atom_site_label_2
_geom_angle_atom_site_label_3
_geom_angle
_geom_angle_site_symmetry_1
_geom_angle_site_symmetry_3
_geom_angle_publ_flag
N6 Co1 N6 180.000(2) 6_566 4_654 ?
N6 Co1 N1 88.57(14) 6_566 7_665 ?
N6 Co1 N1 91.43(14) 4_654 7_665 ?
N6 Co1 N1 91.43(14) 6_566 . ?
N6 Co1 N1 88.57(14) 4_654 . ?
N1 Co1 N1 180.00(18) 7_665 . ?
N6 Co1 Cl1 90.57(11) 6_566 . ?
N6 Co1 Cl1 89.43(11) 4_654 . ?
N1 Co1 Cl1 89.80(11) 7_665 . ?
N1 Co1 Cl1 90.20(11) . . ?
N6 Co1 Cl1 89.43(11) 6_566 7_665 ?
N6 Co1 Cl1 90.57(11) 4_654 7_665 ?
N1 Co1 Cl1 90.20(11) 7_665 7_665 ?
N1 Co1 Cl1 89.80(11) . 7_665 ?
Cl1 Co1 Cl1 180.000(1) . 7_665 ?
C4 O1 H1E 108(6) . . ?
C14 O2 H2 109.5 . . ?
C2 N1 C1 103.4(4) . . ?
C2 N1 Co1 128.8(3) . . ?
C1 N1 Co1 127.2(3) . . ?
C1 N2 N3 102.7(4) . . ?
C2 N3 N2 109.7(4) . . ?
C2 N3 C3 130.5(4) . . ?
N2 N3 C3 119.8(4) . . ?
C13 N4 N5 103.0(4) . . ?
C12 N5 N4 108.8(4) . . ?
C12 N5 C11 131.0(4) . . ?
N4 N5 C11 120.3(4) . . ?
C12 N6 C13 102.6(4) . . ?
C12 N6 Co1 125.4(3) . 4_644 ?
C13 N6 Co1 132.0(3) . 4_644 ?
N2 C1 N1 114.1(5) . . ?
N2 C1 H1A 122.9 . . ?
N1 C1 H1A 122.9 . . ?
N1 C2 N3 110.1(5) . . ?
N1 C2 H2A 124.9 . . ?
N3 C2 H2A 124.9 . . ?
N3 C3 C4 114.1(4) . . ?
N3 C3 H3A 108.7 . . ?
C4 C3 H3A 108.7 . . ?
N3 C3 H3B 108.7 . . ?
C4 C3 H3B 108.7 . . ?
H3A C3 H3B 107.6 . . ?
O1 C4 C3 110.5(4) . . ?
O1 C4 C11 104.1(4) . . ?
C3 C4 C11 112.3(4) . . ?
O1 C4 C5 111.3(4) . . ?
C3 C4 C5 107.8(4) . . ?
C11 C4 C5 110.9(4) . . ?
C6 C5 C10 115.4(5) . . ?
C6 C5 C4 122.5(4) . . ?
C10 C5 C4 122.1(4) . . ?
C7 C6 F1 117.9(4) . . ?
C7 C6 C5 124.1(5) . . ?
F1 C6 C5 118.0(5) . . ?
C8 C7 C6 118.1(5) . . ?
C8 C7 H7A 120.9 . . ?
C6 C7 H7A 120.9 . . ?
C7 C8 F2 119.9(5) . . ?
C7 C8 C9 121.5(5) . . ?
F2 C8 C9 118.6(5) . . ?
C10 C9 C8 117.8(5) . . ?
C10 C9 H9A 121.1 . . ?
C8 C9 H9A 121.1 . . ?
C9 C10 C5 123.1(4) . . ?
C9 C10 H10A 118.5 . . ?
C5 C10 H10A 118.5 . . ?
N5 C11 C4 112.3(4) . . ?
N5 C11 H11A 109.1 . . ?
C4 C11 H11A 109.1 . . ?
N5 C11 H11B 109.1 . . ?
C4 C11 H11B 109.1 . . ?
H11A C11 H11B 107.9 . . ?
N6 C12 N5 111.0(4) . . ?
N6 C12 H12A 124.5 . . ?
N5 C12 H12A 124.5 . . ?
N4 C13 N6 114.6(5) . . ?
N4 C13 H13A 122.7 . . ?
N6 C13 H13A 122.7 . . ?
O2 C14 H14A 109.5 . . ?
O2 C14 H14B 109.5 . . ?
H14A C14 H14B 109.5 . . ?
O2 C14 H14C 109.5 . . ?
H14A C14 H14C 109.5 . . ?
H14B C14 H14C 109.5 . . ?

loop_
_geom_bond_atom_site_label_1
_geom_bond_atom_site_label_2
_geom_bond_distance
_geom_bond_site_symmetry_2
_geom_bond_publ_flag
Co1 N6 2.133(4) 6_566 ?
Co1 N6 2.133(4) 4_654 ?
Co1 N1 2.159(4) 7_665 ?
Co1 N1 2.159(4) . ?
Co1 Cl1 2.5307(13) . ?
Co1 Cl1 2.5307(13) 7_665 ?
O1 C4 1.421(5) . ?
O1 H1E 0.89(9) . ?
O2 C14 1.395(9) . ?
O2 H2 0.8200 . ?
F1 C6 1.359(5) . ?
F2 C8 1.352(6) . ?
N1 C2 1.308(6) . ?
N1 C1 1.359(6) . ?
N2 C1 1.310(6) . ?
N2 N3 1.357(6) . ?
N3 C2 1.333(5) . ?
N3 C3 1.461(6) . ?
N4 C13 1.308(7) . ?
N4 N5 1.365(5) . ?
N5 C12 1.338(5) . ?
N5 C11 1.456(6) . ?
N6 C12 1.313(6) . ?
N6 C13 1.366(6) . ?
N6 Co1 2.133(4) 4_644 ?
C1 H1A 0.9300 . ?
C2 H2A 0.9300 . ?
C3 C4 1.534(6) . ?
C3 H3A 0.9700 . ?
C3 H3B 0.9700 . ?
C4 C11 1.538(7) . ?
C4 C5 1.547(7) . ?
C5 C6 1.377(6) . ?
C5 C10 1.380(7) . ?
C6 C7 1.356(7) . ?
C7 C8 1.352(7) . ?
C7 H7A 0.9300 . ?
C8 C9 1.388(7) . ?
C9 C10 1.365(7) . ?
C9 H9A 0.9300 . ?
C10 H10A 0.9300 . ?
C11 H11A 0.9700 . ?
C11 H11B 0.9700 . ?
C12 H12A 0.9300 . ?
C13 H13A 0.9300 . ?
C14 H14A 0.9600 . ?
C14 H14B 0.9600 . ?
C14 H14C 0.9600 . ?

loop_
_geom_torsion_atom_site_label_1
_geom_torsion_atom_site_label_2
_geom_torsion_atom_site_label_3
_geom_torsion_atom_site_label_4
_geom_torsion
_geom_torsion_site_symmetry_1
_geom_torsion_site_symmetry_2
_geom_torsion_site_symmetry_3
_geom_torsion_site_symmetry_4
_geom_torsion_publ_flag
N6 Co1 N1 C2 87.9(4) 6_566 . . . ?
N6 Co1 N1 C2 -92.1(4) 4_654 . . . ?
N1 Co1 N1 C2 -160(100) 7_665 . . . ?
Cl1 Co1 N1 C2 -2.7(4) . . . . ?
Cl1 Co1 N1 C2 177.3(4) 7_665 . . . ?
N6 Co1 N1 C1 -81.8(4) 6_566 . . . ?
N6 Co1 N1 C1 98.2(4) 4_654 . . . ?
N1 Co1 N1 C1 30(100) 7_665 . . . ?
Cl1 Co1 N1 C1 -172.4(4) . . . . ?
Cl1 Co1 N1 C1 7.6(4) 7_665 . . . ?
C1 N2 N3 C2 1.2(5) . . . . ?
C1 N2 N3 C3 -177.0(4) . . . . ?
C13 N4 N5 C12 -0.1(6) . . . . ?
C13 N4 N5 C11 179.8(5) . . . . ?
N3 N2 C1 N1 -0.8(6) . . . . ?
C2 N1 C1 N2 0.2(6) . . . . ?
Co1 N1 C1 N2 171.9(3) . . . . ?
C1 N1 C2 N3 0.6(6) . . . . ?
Co1 N1 C2 N3 -171.0(3) . . . . ?
N2 N3 C2 N1 -1.1(6) . . . . ?
C3 N3 C2 N1 176.8(4) . . . . ?
C2 N3 C3 C4 102.3(6) . . . . ?
N2 N3 C3 C4 -80.0(5) . . . . ?
N3 C3 C4 O1 -61.1(6) . . . . ?
N3 C3 C4 C11 54.6(5) . . . . ?
N3 C3 C4 C5 177.1(4) . . . . ?
O1 C4 C5 C6 174.2(4) . . . . ?
C3 C4 C5 C6 -64.5(6) . . . . ?
C11 C4 C5 C6 58.8(6) . . . . ?
O1 C4 C5 C10 -4.8(7) . . . . ?
C3 C4 C5 C10 116.5(5) . . . . ?
C11 C4 C5 C10 -120.2(5) . . . . ?
C10 C5 C6 C7 -0.2(8) . . . . ?
C4 C5 C6 C7 -179.3(5) . . . . ?
C10 C5 C6 F1 179.1(5) . . . . ?
C4 C5 C6 F1 0.0(7) . . . . ?
F1 C6 C7 C8 180.0(5) . . . . ?
C5 C6 C7 C8 -0.7(9) . . . . ?
C6 C7 C8 F2 179.8(5) . . . . ?
C6 C7 C8 C9 0.6(9) . . . . ?
C7 C8 C9 C10 0.4(9) . . . . ?
F2 C8 C9 C10 -178.9(5) . . . . ?
C8 C9 C10 C5 -1.4(9) . . . . ?
C6 C5 C10 C9 1.3(8) . . . . ?
C4 C5 C10 C9 -179.6(5) . . . . ?
C12 N5 C11 C4 75.7(6) . . . . ?
N4 N5 C11 C4 -104.2(5) . . . . ?
O1 C4 C11 N5 -69.5(5) . . . . ?
C3 C4 C11 N5 171.0(4) . . . . ?
C5 C4 C11 N5 50.3(5) . . . . ?
C13 N6 C12 N5 0.4(6) . . . . ?
Co1 N6 C12 N5 -179.9(3) 4_644 . . . ?
N4 N5 C12 N6 -0.2(6) . . . . ?
C11 N5 C12 N6 179.9(5) . . . . ?
N5 N4 C13 N6 0.4(7) . . . . ?
C12 N6 C13 N4 -0.5(7) . . . . ?
Co1 N6 C13 N4 179.9(4) 4_644 . . . ?
